data_4088895
loop_
_publ_author_name
'Coe, Benjamin J.'
'Foxon, Simon P.'
'Pilkington, Rachel A.'
'S\'anchez, Sergio'
'Whittaker, Daniel'
'Clays, Koen'
'Van Steerteghem, Nick'
'Brunschwig, Bruce S.'

_publ_section_title
;
 Rhenium(I) Tricarbonyl Complexes with Peripheral N-Coordination Sites: A
 Foundation for Heterotrimetallic Nonlinear Optical Chromophores
;
_journal_issue 17
_journal_name_full Organometallics
_journal_page_first 3014
_journal_paper_doi 10.1021/acs.organomet.6b00536
_journal_volume 35
_journal_year 2016
_chemical_formula_moiety 'C29 H17 N5 O3 Re, C F3 O3 S, C2 H3 N'
_chemical_formula_sum 'C32 H20 F3 N6 O6 Re S'
_chemical_formula_weight 859.80
_space_group_crystal_system monoclinic
_space_group_IT_number 14
_space_group_name_Hall '-P 2yn'
_space_group_name_H-M_alt 'P 1 21/n 1'
_atom_sites_solution_hydrogens geom
_atom_sites_solution_primary direct
_audit_creation_date 2016-06-14
_audit_creation_method
;
Olex2 1.2
(compiled 2016.02.19 svn.r3266 for OlexSys, GUI svn.r5155)
;
_cell_angle_alpha 90
_cell_angle_beta 102.651(3)
_cell_angle_gamma 90
_cell_formula_units_Z 4
_cell_length_a 14.9062(5)
_cell_length_b 15.4034(4)
_cell_length_c 16.6113(5)
_cell_measurement_reflns_used 4443
_cell_measurement_temperature 150.04(18)
_cell_measurement_theta_max 26.2450
_cell_measurement_theta_min 3.3780
_cell_volume 3721.5(2)
_computing_cell_refinement
;
CrysAlisPro, Agilent Technologies,
Version 1.171.36.32 (release 02-08-2013 CrysAlis171 .NET)
(compiled Aug  2 2013,16:46:58)
;
_computing_data_collection
;
CrysAlisPro, Agilent Technologies,
Version 1.171.36.32 (release 02-08-2013 CrysAlis171 .NET)
(compiled Aug  2 2013,16:46:58)
;
_computing_data_reduction
;
CrysAlisPro, Agilent Technologies,
Version 1.171.36.32 (release 02-08-2013 CrysAlis171 .NET)
(compiled Aug  2 2013,16:46:58)
;
_computing_molecular_graphics 'Olex2 (Dolomanov et al., 2009)'
_computing_publication_material 'Olex2 (Dolomanov et al., 2009)'
_computing_structure_refinement 'ShelXL (Sheldrick, 2015)'
_computing_structure_solution 'XS (Sheldrick, 2008)'
_diffrn_ambient_temperature 150.04(18)
_diffrn_detector_area_resol_mean 8.0714
_diffrn_measured_fraction_theta_full 0.994
_diffrn_measured_fraction_theta_max 0.989
_diffrn_measurement_details
;
#__ type_ start__ end____ width___ exp.time_
  1 omega   -2.00   89.00   1.0000   15.0000
omega____ theta____ kappa____ phi______ frames
    -       19.6440   57.0000 -150.0000 91

#__ type_ start__ end____ width___ exp.time_
  2 omega  -11.00   89.00   1.0000   15.0000
omega____ theta____ kappa____ phi______ frames
    -       19.6440   77.0000   90.0000 100
;
_diffrn_measurement_device_type 'SuperNova, Single source at offset, Eos'
_diffrn_measurement_method '\w scans'
_diffrn_orient_matrix_UB_11 0.0396511000
_diffrn_orient_matrix_UB_12 -0.0047726000
_diffrn_orient_matrix_UB_13 0.0322383000
_diffrn_orient_matrix_UB_21 0.0267693000
_diffrn_orient_matrix_UB_22 -0.0086755000
_diffrn_orient_matrix_UB_23 -0.0295402000
_diffrn_orient_matrix_UB_31 0.0093119000
_diffrn_orient_matrix_UB_32 0.0449729000
_diffrn_orient_matrix_UB_33 -0.0022438000
_diffrn_radiation_monochromator mirror
_diffrn_radiation_type MoK\a
_diffrn_radiation_wavelength 0.71073
_diffrn_reflns_av_R_equivalents 0.0412
_diffrn_reflns_av_unetI/netI 0.0798
_diffrn_reflns_Laue_measured_fraction_full 0.994
_diffrn_reflns_Laue_measured_fraction_max 0.989
_diffrn_reflns_limit_h_max 17
_diffrn_reflns_limit_h_min -18
_diffrn_reflns_limit_k_max 10
_diffrn_reflns_limit_k_min -18
_diffrn_reflns_limit_l_max 20
_diffrn_reflns_limit_l_min -8
_diffrn_reflns_number 13112
_diffrn_reflns_point_group_measured_fraction_full 0.994
_diffrn_reflns_point_group_measured_fraction_max 0.989
_diffrn_reflns_theta_full 25.242
_diffrn_reflns_theta_max 26.384
_diffrn_reflns_theta_min 3.104
_diffrn_source 'SuperNova (Mo) X-ray Source'
_exptl_absorpt_coefficient_mu 3.384
_exptl_absorpt_correction_T_max 1.00000
_exptl_absorpt_correction_T_min 0.46670
_exptl_absorpt_correction_type multi-scan
_exptl_absorpt_process_details
;
CrysAlisPro, Agilent Technologies,
Version 1.171.36.32 (release 02-08-2013 CrysAlis171 .NET)
(compiled Aug  2 2013,16:46:58)
Empirical absorption correction using spherical harmonics,
 implemented in SCALE3 ABSPACK scaling algorithm.
;
_exptl_crystal_colour yellow
_exptl_crystal_colour_primary yellow
_exptl_crystal_density_diffrn 1.535
_exptl_crystal_description needle
_exptl_crystal_F_000 1680
_exptl_crystal_size_max 0.3455
_exptl_crystal_size_mid 0.0765
_exptl_crystal_size_min 0.0755
_refine_diff_density_max 4.678
_refine_diff_density_min -1.619
_refine_diff_density_rms 0.198
_refine_ls_extinction_method none
_refine_ls_goodness_of_fit_ref 1.070
_refine_ls_hydrogen_treatment constr
_refine_ls_matrix_type full
_refine_ls_number_parameters 444
_refine_ls_number_reflns 7541
_refine_ls_number_restraints 0
_refine_ls_restrained_S_all 1.070
_refine_ls_R_factor_all 0.0844
_refine_ls_R_factor_gt 0.0585
_refine_ls_shift/su_max 0.000
_refine_ls_shift/su_mean 0.000
_refine_ls_structure_factor_coef Fsqd
_refine_ls_weighting_details 'w=1/[\s^2^(Fo^2^)+(0.0722P)^2^+16.0526P] where P=(Fo^2^+2Fc^2^)/3'
_refine_ls_weighting_scheme calc
_refine_ls_wR_factor_gt 0.1485
_refine_ls_wR_factor_ref 0.1667
_reflns_Friedel_coverage 0.000
_reflns_number_gt 5604
_reflns_number_total 7541
_reflns_threshold_expression 'I > 2\s(I)'
_cod_data_source_file om6b00536_si_002.cif
_cod_data_source_block 6.MeCN
_cod_database_code 4088895
_chemical_oxdiff_formula ReC30H25O6SF3N5
_shelx_space_group_comment
;
The symmetry employed for this shelxl refinement is uniquely defined
by the following loop, which should always be used as a source of
symmetry information in preference to the above space-group names.
They are only intended as comments.
;
_reflns_odcompleteness_completeness 98.71
_reflns_odcompleteness_iscentric 1
_reflns_odcompleteness_theta 26.32
_olex2_refinement_description
;
1. Fixed Uiso
 At 1.2 times of:
  All C(H) groups
 At 1.5 times of:
  All C(H,H,H) groups
2.a Aromatic/amide H refined with riding coordinates:
 C1(H1), C9(H9), C4(H4), C15(H15), C22(H22), C10(H10), C19(H19), C18(H18),
 C21(H21), C16(H16), C7(H7), C2(H2), C12(H12), C13(H13)
2.b Idealised Me refined as rotating group:
 C29(H29A,H29B,H29C), C28(H28A,H28B,H28C)
;
_shelx_shelxl_version_number 2014/7
_olex2_date_sample_data_collection 2013-12-02
_olex2_submission_special_instructions 'No special instructions were received'

loop_
_space_group_symop_operation_xyz
'x, y, z'
'-x+1/2, y+1/2, -z+1/2'
'-x, -y, -z'
'x-1/2, -y-1/2, z-1/2'

loop_
_atom_site_label
_atom_site_type_symbol
_atom_site_fract_x
_atom_site_fract_y
_atom_site_fract_z
_atom_site_U_iso_or_equiv
_atom_site_adp_type
_atom_site_occupancy
_atom_site_site_symmetry_order
_atom_site_calc_flag
_atom_site_refinement_flags_posn
Re1 Re 0.19884(2) -0.07601(2) 0.47574(2) 0.02744(14) Uani 1 1 d .
S1 S 0.10239(16) 0.32699(14) 0.32439(13) 0.0304(5) Uani 1 1 d .
N1 N 0.2340(5) 0.0536(4) 0.5256(4) 0.0275(16) Uani 1 1 d .
N2 N 0.2719(5) -0.0972(4) 0.6021(4) 0.0295(16) Uani 1 1 d .
O6 O 0.0348(4) 0.3738(4) 0.2645(4) 0.0382(15) Uani 1 1 d .
O4 O 0.1550(5) 0.3789(4) 0.3899(4) 0.0417(16) Uani 1 1 d .
F2 F 0.1467(6) 0.2468(5) 0.2003(4) 0.086(3) Uani 1 1 d .
O2 O 0.0117(5) -0.0919(4) 0.5235(5) 0.0455(18) Uani 1 1 d .
O1 O 0.1073(5) -0.0129(5) 0.3012(4) 0.0504(18) Uani 1 1 d .
O5 O 0.0717(5) 0.2462(4) 0.3510(4) 0.0470(17) Uani 1 1 d .
O3 O 0.1812(5) -0.2630(5) 0.4099(5) 0.054(2) Uani 1 1 d .
F3 F 0.2511(5) 0.2452(5) 0.3108(4) 0.082(2) Uani 1 1 d .
C1 C 0.2123(6) 0.1279(6) 0.4846(5) 0.034(2) Uani 1 1 d .
H1 H 0.1771 0.1255 0.4310 0.040 Uiso 1 1 calc R
C25 C 0.1407(6) -0.0373(7) 0.3658(6) 0.038(2) Uani 1 1 d .
F1 F 0.2248(5) 0.3608(5) 0.2379(5) 0.081(2) Uani 1 1 d .
C9 C 0.3435(7) -0.1860(6) 0.7169(6) 0.037(2) Uani 1 1 d .
H9 H 0.3538 -0.2412 0.7397 0.045 Uiso 1 1 calc R
N5 N 0.6624(6) -0.1398(5) 1.1475(5) 0.0389(19) Uani 1 1 d .
C8 C 0.3831(6) -0.1136(5) 0.7614(5) 0.0294(19) Uani 1 1 d .
C32 C 0.1859(6) -0.1938(7) 0.4354(6) 0.036(2) Uani 1 1 d .
C17 C 0.4439(6) -0.1208(5) 0.8449(5) 0.0288(19) Uani 1 1 d .
C4 C 0.3119(6) 0.1366(5) 0.6407(5) 0.0271(18) Uani 1 1 d .
H4 H 0.3444 0.1377 0.6952 0.033 Uiso 1 1 calc R
C6 C 0.3077(6) -0.0269(5) 0.6467(5) 0.0263(18) Uani 1 1 d .
C15 C 0.4065(7) 0.3818(6) 0.7525(5) 0.036(2) Uani 1 1 d .
H15 H 0.4498 0.3834 0.8022 0.044 Uiso 1 1 calc R
C20 C 0.5542(6) -0.1310(6) 1.0028(5) 0.0286(19) Uani 1 1 d .
C22 C 0.4356(6) -0.1909(5) 0.8965(5) 0.0283(18) Uani 1 1 d .
H22 H 0.3929 -0.2345 0.8779 0.034 Uiso 1 1 calc R
C3 C 0.2915(6) 0.2152(5) 0.5980(5) 0.0268(18) Uani 1 1 d .
C10 C 0.2895(7) -0.1754(6) 0.6395(6) 0.036(2) Uani 1 1 d .
H10 H 0.2635 -0.2245 0.6111 0.043 Uiso 1 1 calc R
C19 C 0.5649(6) -0.0610(6) 0.9509(5) 0.033(2) Uani 1 1 d .
H19 H 0.6088 -0.0184 0.9693 0.039 Uiso 1 1 calc R
C18 C 0.5099(6) -0.0562(6) 0.8731(5) 0.0301(19) Uani 1 1 d .
H18 H 0.5163 -0.0100 0.8388 0.036 Uiso 1 1 calc R
C14 C 0.3640(6) 0.4590(6) 0.7186(6) 0.035(2) Uani 1 1 d .
C21 C 0.4912(6) -0.1955(6) 0.9753(5) 0.0304(19) Uani 1 1 d .
H21 H 0.4858 -0.2421 1.0094 0.036 Uiso 1 1 calc R
C11 C 0.3187(6) 0.3003(6) 0.6376(5) 0.0294(19) Uani 1 1 d .
C16 C 0.3840(7) 0.3030(6) 0.7120(5) 0.035(2) Uani 1 1 d .
H16 H 0.4125 0.2521 0.7345 0.042 Uiso 1 1 calc R
N4 N 0.3971(7) 0.6014(6) 0.8015(7) 0.058(3) Uani 1 1 d .
C24 C 0.6136(6) -0.1363(6) 1.0847(6) 0.035(2) Uani 1 1 d .
C7 C 0.3619(6) -0.0326(5) 0.7249(5) 0.0291(19) Uani 1 1 d .
H7 H 0.3844 0.0176 0.7534 0.035 Uiso 1 1 calc R
C26 C 0.0795(6) -0.0833(5) 0.5046(6) 0.032(2) Uani 1 1 d .
C2 C 0.2396(6) 0.2077(5) 0.5180(5) 0.0280(19) Uani 1 1 d .
H2 H 0.2230 0.2575 0.4865 0.034 Uiso 1 1 calc R
C23 C 0.3832(7) 0.5382(7) 0.7638(7) 0.044(2) Uani 1 1 d .
C12 C 0.2809(7) 0.3779(6) 0.6034(6) 0.042(2) Uani 1 1 d .
H12 H 0.2402 0.3776 0.5523 0.051 Uiso 1 1 calc R
C29 C 0.1879(12) 0.5711(9) 0.2682(12) 0.090(5) Uani 1 1 d .
H29A H 0.1863 0.6190 0.3048 0.135 Uiso 1 1 calc GR
H29B H 0.2454 0.5714 0.2510 0.135 Uiso 1 1 calc GR
H29C H 0.1819 0.5176 0.2962 0.135 Uiso 1 1 calc GR
C13 C 0.3031(7) 0.4552(6) 0.6446(6) 0.045(3) Uani 1 1 d .
H13 H 0.2758 0.5062 0.6211 0.054 Uiso 1 1 calc R
C31 C 0.1859(8) 0.2949(8) 0.2660(6) 0.052(3) Uani 1 1 d .
C28 C 0.5014(8) -0.1115(9) 0.4377(7) 0.066(4) Uani 1 1 d .
H28A H 0.5038 -0.1052 0.3807 0.099 Uiso 1 1 calc GR
H28B H 0.5176 -0.1699 0.4553 0.099 Uiso 1 1 calc GR
H28C H 0.5438 -0.0717 0.4705 0.099 Uiso 1 1 calc GR
C5 C 0.2853(5) 0.0584(5) 0.6043(5) 0.0238(17) Uani 1 1 d .
C30 C 0.1120(15) 0.5791(9) 0.1956(12) 0.081(5) Uani 1 1 d .
N6 N 0.0485(13) 0.5838(11) 0.1393(11) 0.121(6) Uani 1 1 d .
C27 C 0.4076(7) -0.0926(7) 0.4477(6) 0.045(3) Uani 1 1 d .
N3 N 0.3348(5) -0.0777(5) 0.4547(5) 0.0370(19) Uani 1 1 d .

loop_
_atom_site_aniso_label
_atom_site_aniso_U_11
_atom_site_aniso_U_22
_atom_site_aniso_U_33
_atom_site_aniso_U_23
_atom_site_aniso_U_13
_atom_site_aniso_U_12
Re1 0.0295(2) 0.0296(2) 0.0232(2) -0.00405(15) 0.00581(14) -0.00382(15)
S1 0.0393(12) 0.0283(11) 0.0223(10) 0.0009(9) 0.0042(9) 0.0045(10)
N1 0.032(4) 0.028(4) 0.020(4) 0.001(3) 0.001(3) 0.000(3)
N2 0.037(4) 0.022(4) 0.029(4) 0.002(3) 0.007(3) -0.004(3)
O6 0.046(4) 0.033(3) 0.031(3) 0.002(3) -0.001(3) 0.010(3)
O4 0.049(4) 0.039(4) 0.031(3) -0.009(3) -0.004(3) 0.002(3)
F2 0.122(7) 0.095(6) 0.044(4) -0.021(4) 0.022(4) 0.034(5)
O2 0.043(4) 0.031(4) 0.066(5) 0.005(3) 0.022(4) -0.002(3)
O1 0.053(4) 0.063(5) 0.029(4) 0.006(3) -0.002(3) -0.007(4)
O5 0.058(4) 0.045(4) 0.034(4) 0.004(3) 0.000(3) -0.010(4)
O3 0.068(5) 0.040(4) 0.061(5) -0.022(4) 0.032(4) -0.013(4)
F3 0.081(5) 0.100(6) 0.064(5) 0.011(4) 0.015(4) 0.055(5)
C1 0.041(5) 0.031(5) 0.025(5) 0.003(4) 0.000(4) 0.002(4)
C25 0.034(5) 0.041(5) 0.041(6) -0.007(5) 0.007(4) -0.012(5)
F1 0.080(5) 0.101(6) 0.076(5) 0.032(4) 0.048(4) 0.010(4)
C9 0.057(6) 0.023(4) 0.031(5) 0.003(4) 0.007(5) -0.004(4)
N5 0.047(5) 0.040(5) 0.026(4) 0.001(4) 0.002(4) 0.005(4)
C8 0.043(5) 0.024(4) 0.022(4) 0.003(4) 0.009(4) 0.006(4)
C32 0.030(5) 0.045(6) 0.033(5) 0.003(5) 0.009(4) -0.004(4)
C17 0.044(5) 0.022(4) 0.021(4) -0.003(3) 0.006(4) 0.004(4)
C4 0.031(4) 0.032(5) 0.015(4) -0.003(3) -0.001(3) 0.001(4)
C6 0.032(4) 0.029(4) 0.022(4) -0.002(4) 0.012(4) -0.003(4)
C15 0.050(6) 0.031(5) 0.024(4) -0.003(4) -0.002(4) -0.001(5)
C20 0.036(5) 0.030(5) 0.020(4) 0.002(4) 0.007(4) 0.009(4)
C22 0.029(4) 0.027(4) 0.028(4) 0.004(4) 0.005(4) 0.003(4)
C3 0.027(4) 0.029(4) 0.025(4) 0.000(4) 0.006(3) 0.002(4)
C10 0.043(5) 0.027(5) 0.035(5) -0.005(4) 0.003(4) -0.002(4)
C19 0.040(5) 0.032(5) 0.022(4) -0.001(4) -0.001(4) -0.012(4)
C18 0.038(5) 0.028(5) 0.024(4) 0.003(4) 0.005(4) -0.002(4)
C14 0.036(5) 0.027(5) 0.042(5) -0.006(4) 0.007(4) -0.004(4)
C21 0.035(5) 0.027(4) 0.028(5) 0.005(4) 0.005(4) 0.002(4)
C11 0.032(5) 0.029(5) 0.027(4) -0.002(4) 0.009(4) -0.007(4)
C16 0.046(5) 0.030(5) 0.027(5) -0.004(4) 0.001(4) -0.001(4)
N4 0.058(6) 0.038(5) 0.072(7) -0.017(5) -0.002(5) 0.001(5)
C24 0.040(5) 0.026(5) 0.039(5) 0.005(4) 0.007(4) 0.007(4)
C7 0.041(5) 0.023(4) 0.023(4) -0.003(4) 0.006(4) 0.003(4)
C26 0.035(5) 0.024(4) 0.042(5) 0.002(4) 0.017(4) -0.002(4)
C2 0.039(5) 0.023(4) 0.022(4) 0.004(3) 0.006(4) -0.005(4)
C23 0.037(5) 0.034(5) 0.056(7) -0.002(5) -0.003(5) 0.002(5)
C12 0.053(6) 0.026(5) 0.042(6) 0.004(4) -0.004(5) 0.003(5)
C29 0.104(13) 0.068(10) 0.116(14) -0.016(9) 0.063(12) -0.015(9)
C13 0.045(6) 0.024(5) 0.053(6) 0.003(5) -0.017(5) 0.003(4)
C31 0.059(7) 0.067(8) 0.030(5) 0.005(5) 0.010(5) 0.024(6)
C28 0.048(7) 0.096(10) 0.051(7) -0.026(7) 0.002(6) 0.005(7)
C5 0.022(4) 0.029(4) 0.021(4) 0.001(3) 0.006(3) 0.001(3)
C30 0.109(14) 0.059(9) 0.085(12) -0.009(9) 0.044(11) -0.012(10)
N6 0.119(14) 0.148(16) 0.103(13) -0.002(11) 0.040(11) -0.007(11)
C27 0.033(5) 0.073(7) 0.031(5) -0.019(5) 0.011(4) -0.007(5)
N3 0.035(4) 0.042(5) 0.034(4) -0.008(4) 0.009(4) -0.010(4)

loop_
_atom_type_symbol
_atom_type_description
_atom_type_scat_dispersion_real
_atom_type_scat_dispersion_imag
_atom_type_scat_source
C C 0.0033 0.0016 'International Tables Vol C Tables 4.2.6.8 and 6.1.1.4'
H H 0.0000 0.0000 'International Tables Vol C Tables 4.2.6.8 and 6.1.1.4'
F F 0.0171 0.0103 'International Tables Vol C Tables 4.2.6.8 and 6.1.1.4'
N N 0.0061 0.0033 'International Tables Vol C Tables 4.2.6.8 and 6.1.1.4'
O O 0.0106 0.0060 'International Tables Vol C Tables 4.2.6.8 and 6.1.1.4'
Re Re -1.0185 7.2310 'International Tables Vol C Tables 4.2.6.8 and 6.1.1.4'
S S 0.1246 0.1234 'International Tables Vol C Tables 4.2.6.8 and 6.1.1.4'

loop_
_exptl_crystal_face_index_h
_exptl_crystal_face_index_k
_exptl_crystal_face_index_l
_exptl_crystal_face_perp_dist
_exptl_oxdiff_crystal_face_indexfrac_h
_exptl_oxdiff_crystal_face_indexfrac_k
_exptl_oxdiff_crystal_face_indexfrac_l
_exptl_oxdiff_crystal_face_x
_exptl_oxdiff_crystal_face_y
_exptl_oxdiff_crystal_face_z
18 -1 -16 0.0383 18.0040 -1.0006 -16.0043 0.2027 0.9634 0.1586
-18 1 16 0.0383 -18.0040 1.0006 16.0043 -0.2027 -0.9634 -0.1586
0 -22 -2 0.1947 0.0010 -22.0043 -1.9997 0.0406 0.2500 -0.9851
10 -1 18 0.0355 10.0024 -0.9989 18.0036 0.9818 -0.2554 0.0078
10 -2 18 0.0304 10.0025 -1.9991 18.0037 0.9866 -0.2467 -0.0372
-10 2 -18 0.0450 -10.0025 1.9991 -18.0037 -0.9866 0.2467 0.0372
-1 22 2 0.1378 -1.0012 22.0043 1.9997 -0.0803 -0.2768 0.9758
1 -22 -2 0.1994 1.0012 -22.0043 -1.9997 0.0803 0.2768 -0.9758

loop_
_geom_angle_atom_site_label_1
_geom_angle_atom_site_label_2
_geom_angle_atom_site_label_3
_geom_angle
N2 Re1 N1 75.1(3)
C25 Re1 N1 95.6(3)
C25 Re1 N2 170.4(3)
C25 Re1 C26 90.3(4)
C25 Re1 N3 95.4(4)
C32 Re1 N1 172.0(3)
C32 Re1 N2 100.7(3)
C32 Re1 C25 88.4(4)
C32 Re1 C26 90.2(4)
C32 Re1 N3 87.6(3)
C26 Re1 N1 96.7(3)
C26 Re1 N2 92.6(3)
C26 Re1 N3 173.8(3)
N3 Re1 N1 85.1(3)
N3 Re1 N2 82.1(3)
O6 S1 C31 103.0(4)
O4 S1 O6 115.3(4)
O4 S1 C31 103.5(5)
O5 S1 O6 115.2(4)
O5 S1 O4 114.1(4)
O5 S1 C31 103.5(5)
C1 N1 Re1 125.5(6)
C1 N1 C5 117.7(7)
C5 N1 Re1 116.8(5)
C6 N2 Re1 117.6(6)
C10 N2 Re1 125.8(6)
C10 N2 C6 116.5(7)
N1 C1 H1 118.5
N1 C1 C2 123.0(8)
C2 C1 H1 118.5
O1 C25 Re1 178.6(9)
C8 C9 H9 120.1
C10 C9 H9 120.1
C10 C9 C8 119.7(8)
C9 C8 C17 122.4(8)
C7 C8 C9 117.1(8)
C7 C8 C17 120.5(8)
O3 C32 Re1 177.2(8)
C22 C17 C8 120.8(8)
C22 C17 C18 119.4(8)
C18 C17 C8 119.8(7)
C3 C4 H4 119.1
C5 C4 H4 119.1
C5 C4 C3 121.9(7)
N2 C6 C7 123.1(8)
N2 C6 C5 115.1(7)
C7 C6 C5 121.8(8)
C14 C15 H15 119.9
C16 C15 H15 119.9
C16 C15 C14 120.2(8)
C19 C20 C24 119.2(8)
C21 C20 C19 120.7(8)
C21 C20 C24 120.1(8)
C17 C22 H22 120.0
C21 C22 C17 120.1(8)
C21 C22 H22 120.0
C4 C3 C11 122.1(7)
C2 C3 C4 115.2(8)
C2 C3 C11 122.6(8)
N2 C10 C9 123.5(8)
N2 C10 H10 118.2
C9 C10 H10 118.2
C20 C19 H19 120.3
C18 C19 C20 119.4(8)
C18 C19 H19 120.3
C17 C18 H18 119.8
C19 C18 C17 120.4(8)
C19 C18 H18 119.8
C15 C14 C23 119.4(9)
C13 C14 C15 118.7(9)
C13 C14 C23 121.9(9)
C20 C21 C22 120.0(8)
C20 C21 H21 120.0
C22 C21 H21 120.0
C16 C11 C3 119.2(8)
C12 C11 C3 122.2(8)
C12 C11 C16 118.6(8)
C15 C16 C11 120.0(9)
C15 C16 H16 120.0
C11 C16 H16 120.0
N5 C24 C20 177.7(10)
C8 C7 H7 120.0
C6 C7 C8 120.0(8)
C6 C7 H7 120.0
O2 C26 Re1 176.0(8)
C1 C2 C3 121.0(8)
C1 C2 H2 119.5
C3 C2 H2 119.5
N4 C23 C14 178.2(12)
C11 C12 H12 119.7
C13 C12 C11 120.6(9)
C13 C12 H12 119.7
H29A C29 H29B 109.5
H29A C29 H29C 109.5
H29B C29 H29C 109.5
C30 C29 H29A 109.5
C30 C29 H29B 109.5
C30 C29 H29C 109.5
C14 C13 C12 121.7(9)
C14 C13 H13 119.1
C12 C13 H13 119.1
F2 C31 S1 111.0(8)
F3 C31 S1 111.3(7)
F3 C31 F2 105.7(9)
F1 C31 S1 113.1(8)
F1 C31 F2 106.7(9)
F1 C31 F3 108.6(10)
H28A C28 H28B 109.5
H28A C28 H28C 109.5
H28B C28 H28C 109.5
C27 C28 H28A 109.5
C27 C28 H28B 109.5
C27 C28 H28C 109.5
N1 C5 C4 121.2(7)
N1 C5 C6 115.2(7)
C4 C5 C6 123.6(7)
N6 C30 C29 177.0(18)
N3 C27 C28 179.3(13)
C27 N3 Re1 168.6(9)

loop_
_geom_bond_atom_site_label_1
_geom_bond_atom_site_label_2
_geom_bond_distance
Re1 N1 2.181(7)
Re1 N2 2.167(7)
Re1 C25 1.936(11)
Re1 C32 1.929(10)
Re1 C26 1.944(9)
Re1 N3 2.131(8)
S1 O6 1.444(6)
S1 O4 1.437(6)
S1 O5 1.429(7)
S1 C31 1.806(11)
N1 C1 1.335(11)
N1 C5 1.365(10)
N2 C6 1.355(11)
N2 C10 1.354(11)
F2 C31 1.343(13)
O2 C26 1.130(11)
O1 C25 1.143(11)
O3 C32 1.143(11)
F3 C31 1.329(12)
C1 H1 0.9300
C1 C2 1.372(12)
F1 C31 1.305(13)
C9 H9 0.9300
C9 C8 1.396(12)
C9 C10 1.368(12)
N5 C24 1.134(11)
C8 C17 1.486(11)
C8 C7 1.392(12)
C17 C22 1.401(11)
C17 C18 1.405(12)
C4 H4 0.9300
C4 C3 1.402(11)
C4 C5 1.367(11)
C6 C7 1.373(11)
C6 C5 1.493(11)
C15 H15 0.9300
C15 C14 1.406(13)
C15 C16 1.394(12)
C20 C19 1.411(12)
C20 C21 1.375(12)
C20 C24 1.455(12)
C22 H22 0.9300
C22 C21 1.389(12)
C3 C11 1.483(12)
C3 C2 1.389(11)
C10 H10 0.9300
C19 H19 0.9300
C19 C18 1.373(12)
C18 H18 0.9300
C14 C23 1.429(14)
C14 C13 1.359(13)
C21 H21 0.9300
C11 C16 1.396(12)
C11 C12 1.388(12)
C16 H16 0.9300
N4 C23 1.151(13)
C7 H7 0.9300
C2 H2 0.9300
C12 H12 0.9300
C12 C13 1.378(13)
C29 H29A 0.9600
C29 H29B 0.9600
C29 H29C 0.9600
C29 C30 1.47(2)
C13 H13 0.9300
C28 H28A 0.9600
C28 H28B 0.9600
C28 H28C 0.9600
C28 C27 1.472(14)
C30 N6 1.18(2)
C27 N3 1.140(12)

loop_
_geom_torsion_atom_site_label_1
_geom_torsion_atom_site_label_2
_geom_torsion_atom_site_label_3
_geom_torsion_atom_site_label_4
_geom_torsion
Re1 N1 C1 C2 -177.2(6)
Re1 N1 C5 C4 179.1(6)
Re1 N1 C5 C6 -1.9(9)
Re1 N2 C6 C7 -174.4(6)
Re1 N2 C6 C5 4.7(9)
Re1 N2 C10 C9 173.5(7)
N1 C1 C2 C3 -0.6(13)
N2 C6 C7 C8 0.7(13)
N2 C6 C5 N1 -1.8(10)
N2 C6 C5 C4 177.2(8)
O6 S1 C31 F2 -58.2(9)
O6 S1 C31 F3 -175.7(8)
O6 S1 C31 F1 61.7(9)
O4 S1 C31 F2 -178.6(7)
O4 S1 C31 F3 63.9(10)
O4 S1 C31 F1 -58.7(9)
O5 S1 C31 F2 62.1(8)
O5 S1 C31 F3 -55.4(10)
O5 S1 C31 F1 -178.0(8)
C1 N1 C5 C4 1.3(12)
C1 N1 C5 C6 -179.7(7)
C9 C8 C17 C22 -26.4(13)
C9 C8 C17 C18 154.3(9)
C9 C8 C7 C6 -3.0(12)
C8 C9 C10 N2 0.4(15)
C8 C17 C22 C21 -178.1(8)
C8 C17 C18 C19 178.3(8)
C17 C8 C7 C6 178.2(8)
C17 C22 C21 C20 0.2(13)
C4 C3 C11 C16 15.3(12)
C4 C3 C11 C12 -164.3(9)
C4 C3 C2 C1 -0.8(12)
C6 N2 C10 C9 -2.8(13)
C15 C14 C13 C12 1.5(16)
C20 C19 C18 C17 -0.5(13)
C22 C17 C18 C19 -1.0(13)
C3 C4 C5 N1 -2.9(12)
C3 C4 C5 C6 178.3(8)
C3 C11 C16 C15 -176.3(8)
C3 C11 C12 C13 175.6(9)
C10 N2 C6 C7 2.3(12)
C10 N2 C6 C5 -178.7(7)
C10 C9 C8 C17 -178.7(8)
C10 C9 C8 C7 2.5(13)
C19 C20 C21 C22 -1.7(13)
C18 C17 C22 C21 1.2(12)
C14 C15 C16 C11 -0.3(14)
C21 C20 C19 C18 1.8(13)
C11 C3 C2 C1 -177.1(8)
C11 C12 C13 C14 1.6(16)
C16 C15 C14 C23 175.6(9)
C16 C15 C14 C13 -2.1(14)
C16 C11 C12 C13 -3.9(14)
C24 C20 C19 C18 179.1(8)
C24 C20 C21 C22 -178.9(8)
C7 C8 C17 C22 152.3(8)
C7 C8 C17 C18 -27.0(12)
C7 C6 C5 N1 177.3(7)
C7 C6 C5 C4 -3.8(12)
C2 C3 C11 C16 -168.7(8)
C2 C3 C11 C12 11.7(13)
C23 C14 C13 C12 -176.2(10)
C12 C11 C16 C15 3.3(14)
C5 N1 C1 C2 0.4(12)
C5 C4 C3 C11 178.8(8)
C5 C4 C3 C2 2.5(12)
C5 C6 C7 C8 -178.3(7)
